data_7112346
loop_
_publ_author_name
'Porel, Mintu'
'Ramalingam, Vijayakumar'
'Domaradzki, Maciej E.'
'Young, Victor G.'
'Ramamurthy, Vaidyanathan'
'Muthyala, Rajeev S.'

_publ_section_title
;
 Chloride sensing via suppression of excited state intramolecular proton
 transfer in squaramides.
;
_journal_issue 16
_journal_name_full 'Chemical communications (Cambridge, England)'
_journal_page_first 1633
_journal_page_last 1635
_journal_paper_doi 10.1039/c3cc38767d
_journal_volume 49
_journal_year 2013
_chemical_formula_moiety 'C30 H18 Cl2 N2 O4, 0.5(C H Cl3)'
_chemical_formula_sum 'C30.5 H18.5 Cl3.5 N2 O4'
_chemical_formula_weight 601.05
_chemical_name_common 09041a
_chemical_name_systematic
;
?
;
_space_group_IT_number 2
_symmetry_cell_setting triclinic
_symmetry_space_group_name_Hall '-P 1'
_symmetry_space_group_name_H-M 'P -1'
_atom_sites_solution_hydrogens geom
_atom_sites_solution_primary direct
_atom_sites_solution_secondary difmap
_audit_creation_method SHELXL-97
_cell_angle_alpha 97.0370(10)
_cell_angle_beta 95.3740(10)
_cell_angle_gamma 104.6630(10)
_cell_formula_units_Z 2
_cell_length_a 7.4803(8)
_cell_length_b 13.4027(14)
_cell_length_c 13.7401(14)
_cell_measurement_reflns_used 2991
_cell_measurement_temperature 173(2)
_cell_measurement_theta_max 27.42
_cell_measurement_theta_min 2.84
_cell_volume 1311.4(2)
_computing_cell_refinement 'Bruker SMART'
_computing_data_collection 'Bruker SMART'
_computing_data_reduction 'Bruker SAINT'
_computing_molecular_graphics 'Bruker SHELXTL'
_computing_publication_material 'Bruker SHELXTL'
_computing_structure_refinement 'Bruker SHELXTL'
_computing_structure_solution 'Bruker SHELXTL'
_diffrn_ambient_temperature 173(2)
_diffrn_measured_fraction_theta_full 0.994
_diffrn_measured_fraction_theta_max 0.994
_diffrn_measurement_device_type 'CCD area detector'
_diffrn_measurement_method 'phi and omega scans'
_diffrn_radiation_monochromator graphite
_diffrn_radiation_source 'sealed tube'
_diffrn_radiation_type MoK\a
_diffrn_radiation_wavelength 0.71073
_diffrn_reflns_av_R_equivalents 0.0342
_diffrn_reflns_av_sigmaI/netI 0.0359
_diffrn_reflns_limit_h_max 9
_diffrn_reflns_limit_h_min -9
_diffrn_reflns_limit_k_max 16
_diffrn_reflns_limit_k_min -16
_diffrn_reflns_limit_l_max 17
_diffrn_reflns_limit_l_min 0
_diffrn_reflns_number 15222
_diffrn_reflns_theta_full 26.37
_diffrn_reflns_theta_max 26.37
_diffrn_reflns_theta_min 1.51
_exptl_absorpt_coefficient_mu 0.443
_exptl_absorpt_correction_T_max 0.8427
_exptl_absorpt_correction_T_min 0.8256
_exptl_absorpt_correction_type multi-scan
_exptl_absorpt_process_details 'SADABS (Sheldrick, 2008)'
_exptl_crystal_colour Yellow
_exptl_crystal_density_diffrn 1.522
_exptl_crystal_density_method 'not measured'
_exptl_crystal_description Block
_exptl_crystal_F_000 614
_exptl_crystal_size_max 0.45
_exptl_crystal_size_mid 0.40
_exptl_crystal_size_min 0.40
_refine_diff_density_max 0.611
_refine_diff_density_min -0.354
_refine_diff_density_rms 0.069
_refine_ls_extinction_method none
_refine_ls_goodness_of_fit_ref 1.034
_refine_ls_hydrogen_treatment constr
_refine_ls_matrix_type full
_refine_ls_number_parameters 379
_refine_ls_number_reflns 5334
_refine_ls_number_restraints 0
_refine_ls_restrained_S_all 1.034
_refine_ls_R_factor_all 0.0723
_refine_ls_R_factor_gt 0.0477
_refine_ls_shift/su_max 0.001
_refine_ls_shift/su_mean 0.000
_refine_ls_structure_factor_coef Fsqd
_refine_ls_weighting_details 'calc w=1/[\s^2^(Fo^2^)+(0.0515P)^2^+0.8206P] where P=(Fo^2^+2Fc^2^)/3'
_refine_ls_weighting_scheme calc
_refine_ls_wR_factor_gt 0.1078
_refine_ls_wR_factor_ref 0.1195
_reflns_number_gt 3945
_reflns_number_total 5334
_reflns_threshold_expression >2sigma(I)
_cod_duplicate_entry 7108867
_cod_data_source_file c3cc38767d.txt
_cod_data_source_block 09041a
_cod_depositor_comments
;
The following automatic conversions were performed:

'_symmetry_cell_setting' value 'Triclinic' changed to 'triclinic'
according to
/usr/data/users/saulius/automatic-downloads/retrospective/RSC/lib/dictionaries/cif_core.dic
dictionary named 'cif_core.dic' version 2.4.2 from
2011-04-26.

'_exptl_absorpt_correction_type' value 'Multi-scan'
changed to 'multi-scan' according to
/usr/data/users/saulius/automatic-downloads/retrospective/RSC/lib/dictionaries/cif_core.dic
dictionary named 'cif_core.dic' version 2.4.2 from 2011-04-26.

Automatic conversion script
Id: cif_fix_values 2281 2013-09-26 08:29:07Z andrius 
;
_cod_original_sg_symbol_H-M P-1
_cod_original_formula_sum 'C30.50 H18.50 Cl3.50 N2 O4'
_cod_database_code 7112346

loop_
_symmetry_equiv_pos_as_xyz
'x, y, z'
'-x, -y, -z'

loop_
_atom_site_label
_atom_site_type_symbol
_atom_site_fract_x
_atom_site_fract_y
_atom_site_fract_z
_atom_site_U_iso_or_equiv
_atom_site_adp_type
_atom_site_occupancy
_atom_site_symmetry_multiplicity
_atom_site_calc_flag
_atom_site_refinement_flags
_atom_site_disorder_assembly
_atom_site_disorder_group
Cl1 Cl -0.00690(9) 0.61661(5) 0.07947(4) 0.03645(16) Uani 1 1 d . . .
Cl2 Cl 0.51491(10) 0.25015(6) 1.02319(5) 0.0537(2) Uani 1 1 d . . .
O1 O 0.5257(2) 0.70525(13) 0.52586(13) 0.0442(5) Uani 1 1 d . . .
O2 O 0.5970(3) 0.64237(13) 0.73995(13) 0.0468(5) Uani 1 1 d . . .
O3 O -0.0748(2) 0.30397(13) 0.38617(12) 0.0397(4) Uani 1 1 d . . .
O4 O 0.1162(3) 0.20796(13) 0.59092(12) 0.0426(4) Uani 1 1 d . . .
N1 N 0.1878(2) 0.47706(14) 0.45887(13) 0.0263(4) Uani 1 1 d . . .
H1A H 0.1262 0.4133 0.4649 0.032 Uiso 1 1 calc R . .
N2 N 0.2969(3) 0.40337(14) 0.65573(13) 0.0278(4) Uani 1 1 d . . .
H2A H 0.2134 0.3566 0.6127 0.033 Uiso 1 1 calc R . .
C1 C 0.3136(3) 0.52947(16) 0.53691(16) 0.0256(5) Uani 1 1 d . . .
C2 C 0.4559(3) 0.63120(17) 0.56485(17) 0.0311(5) Uani 1 1 d . . .
C3 C 0.4948(3) 0.59928(17) 0.66471(17) 0.0317(5) Uani 1 1 d . . .
C4 C 0.3592(3) 0.49729(17) 0.62709(15) 0.0255(5) Uani 1 1 d . . .
C5 C 0.1421(3) 0.51080(17) 0.36933(16) 0.0262(5) Uani 1 1 d . . .
C6 C 0.2091(3) 0.61435(17) 0.35603(17) 0.0305(5) Uani 1 1 d . . .
H6A H 0.2864 0.6638 0.4084 0.037 Uiso 1 1 calc R . .
C7 C 0.1637(3) 0.64547(17) 0.26677(17) 0.0320(5) Uani 1 1 d . . .
H7A H 0.2115 0.7160 0.2578 0.038 Uiso 1 1 calc R . .
C8 C 0.0497(3) 0.57477(17) 0.19072(16) 0.0290(5) Uani 1 1 d . . .
C9 C -0.0189(3) 0.47162(17) 0.20178(16) 0.0285(5) Uani 1 1 d . . .
H9A H -0.0975 0.4235 0.1489 0.034 Uiso 1 1 calc R . .
C10 C 0.0274(3) 0.43779(17) 0.29103(16) 0.0271(5) Uani 1 1 d . . .
C11 C -0.0524(3) 0.32683(17) 0.30301(17) 0.0298(5) Uani 1 1 d . . .
C12 C -0.1039(3) 0.24236(17) 0.21636(17) 0.0315(5) Uani 1 1 d . . .
C13 C -0.0010(3) 0.24285(18) 0.13733(17) 0.0355(6) Uani 1 1 d . . .
H13A H 0.0966 0.3027 0.1330 0.043 Uiso 1 1 calc R . .
C14 C -0.0409(4) 0.1556(2) 0.06430(19) 0.0451(7) Uani 1 1 d . . .
H14A H 0.0302 0.1553 0.0106 0.054 Uiso 1 1 calc R . .
C15 C -0.1846(4) 0.0693(2) 0.0706(2) 0.0504(7) Uani 1 1 d . . .
H15A H -0.2117 0.0098 0.0209 0.060 Uiso 1 1 calc R . .
C16 C -0.2884(4) 0.06887(19) 0.1478(2) 0.0476(7) Uani 1 1 d . . .
H16A H -0.3883 0.0096 0.1506 0.057 Uiso 1 1 calc R . .
C17 C -0.2484(4) 0.15423(18) 0.22162(19) 0.0396(6) Uani 1 1 d . . .
H17A H -0.3189 0.1531 0.2757 0.047 Uiso 1 1 calc R . .
C18 C 0.3466(3) 0.36987(17) 0.74451(15) 0.0270(5) Uani 1 1 d . . .
C19 C 0.4703(3) 0.43638(18) 0.82172(16) 0.0303(5) Uani 1 1 d . . .
H19A H 0.5201 0.5076 0.8157 0.036 Uiso 1 1 calc R . .
C20 C 0.5210(3) 0.39969(19) 0.90670(17) 0.0346(5) Uani 1 1 d . . .
H20A H 0.6056 0.4456 0.9589 0.042 Uiso 1 1 calc R . .
C21 C 0.4490(3) 0.2963(2) 0.91599(17) 0.0347(5) Uani 1 1 d . . .
C22 C 0.3222(3) 0.22970(19) 0.84238(17) 0.0324(5) Uani 1 1 d . . .
H22A H 0.2715 0.1592 0.8505 0.039 Uiso 1 1 calc R . .
C23 C 0.2670(3) 0.26491(17) 0.75537(16) 0.0280(5) Uani 1 1 d . . .
C24 C 0.1312(3) 0.18993(17) 0.67644(17) 0.0312(5) Uani 1 1 d . . .
C25 C 0.0121(3) 0.09161(17) 0.70065(16) 0.0307(5) Uani 1 1 d . . .
C26 C -0.0852(4) 0.09068(19) 0.78228(18) 0.0373(6) Uani 1 1 d . . .
H26A H -0.0677 0.1526 0.8280 0.045 Uiso 1 1 calc R . .
C27 C -0.2081(4) -0.0016(2) 0.7961(2) 0.0463(7) Uani 1 1 d . . .
H27A H -0.2781 -0.0021 0.8504 0.056 Uiso 1 1 calc R . .
C28 C -0.2297(4) -0.0928(2) 0.7319(2) 0.0453(7) Uani 1 1 d . . .
H28A H -0.3122 -0.1559 0.7428 0.054 Uiso 1 1 calc R . .
C29 C -0.1315(4) -0.0919(2) 0.6521(2) 0.0441(7) Uani 1 1 d . . .
H29A H -0.1459 -0.1546 0.6080 0.053 Uiso 1 1 calc R . .
C30 C -0.0120(4) -0.00015(19) 0.63599(18) 0.0375(6) Uani 1 1 d . . .
H30A H 0.0541 0.0001 0.5802 0.045 Uiso 1 1 calc R . .
C31 C 0.5277(9) 0.9426(6) 0.4839(6) 0.054(2) Uani 0.50 1 d P A -1
H31A H 0.6276 0.9145 0.5147 0.065 Uiso 0.50 1 calc PR A -1
Cl3 Cl 0.3144(3) 0.88655(16) 0.52525(14) 0.0655(5) Uani 0.50 1 d P A -1
Cl4 Cl 0.5007(2) 0.90843(13) 0.35459(11) 0.0557(4) Uani 0.50 1 d P A -1
Cl5 Cl 0.5894(5) 1.07740(17) 0.5134(2) 0.0961(9) Uani 0.50 1 d P A -1

loop_
_atom_site_aniso_label
_atom_site_aniso_U_11
_atom_site_aniso_U_22
_atom_site_aniso_U_33
_atom_site_aniso_U_23
_atom_site_aniso_U_13
_atom_site_aniso_U_12
Cl1 0.0513(4) 0.0340(3) 0.0301(3) 0.0112(2) 0.0066(3) 0.0188(3)
Cl2 0.0566(4) 0.0647(5) 0.0388(4) 0.0194(3) -0.0117(3) 0.0155(4)
O1 0.0436(11) 0.0336(10) 0.0467(11) 0.0124(8) -0.0017(8) -0.0054(8)
O2 0.0534(11) 0.0336(10) 0.0406(10) 0.0019(8) -0.0133(9) -0.0026(8)
O3 0.0490(11) 0.0308(9) 0.0338(9) 0.0083(7) 0.0022(8) 0.0004(8)
O4 0.0554(11) 0.0370(10) 0.0273(9) 0.0072(7) -0.0014(8) -0.0009(8)
N1 0.0276(10) 0.0224(9) 0.0269(9) 0.0056(7) 0.0006(8) 0.0032(8)
N2 0.0283(10) 0.0259(10) 0.0257(9) 0.0034(8) -0.0016(8) 0.0026(8)
C1 0.0237(11) 0.0250(11) 0.0289(11) 0.0028(9) 0.0046(9) 0.0082(9)
C2 0.0292(12) 0.0262(12) 0.0368(13) 0.0017(10) 0.0044(10) 0.0066(10)
C3 0.0316(13) 0.0262(12) 0.0353(13) 0.0016(10) 0.0022(10) 0.0064(10)
C4 0.0226(11) 0.0277(11) 0.0262(11) 0.0012(9) 0.0053(9) 0.0076(9)
C5 0.0250(11) 0.0276(11) 0.0280(11) 0.0045(9) 0.0042(9) 0.0101(9)
C6 0.0336(13) 0.0245(11) 0.0331(12) 0.0045(9) 0.0035(10) 0.0073(10)
C7 0.0363(13) 0.0236(11) 0.0379(13) 0.0089(10) 0.0070(10) 0.0086(10)
C8 0.0336(13) 0.0304(12) 0.0276(11) 0.0077(9) 0.0059(10) 0.0146(10)
C9 0.0295(12) 0.0286(12) 0.0289(12) 0.0049(9) 0.0041(9) 0.0099(10)
C10 0.0289(12) 0.0267(11) 0.0279(11) 0.0053(9) 0.0048(9) 0.0104(9)
C11 0.0289(12) 0.0276(12) 0.0330(12) 0.0068(10) 0.0004(10) 0.0079(10)
C12 0.0340(13) 0.0267(12) 0.0338(12) 0.0063(10) -0.0050(10) 0.0109(10)
C13 0.0405(14) 0.0294(12) 0.0362(13) 0.0055(10) -0.0066(11) 0.0125(11)
C14 0.0607(18) 0.0416(15) 0.0363(14) 0.0032(11) -0.0026(13) 0.0240(14)
C15 0.070(2) 0.0321(14) 0.0458(16) -0.0045(12) -0.0159(15) 0.0208(14)
C16 0.0488(16) 0.0259(13) 0.0602(18) 0.0040(12) -0.0155(14) 0.0046(12)
C17 0.0387(14) 0.0314(13) 0.0460(15) 0.0084(11) -0.0080(11) 0.0080(11)
C18 0.0282(12) 0.0311(12) 0.0234(11) 0.0039(9) 0.0032(9) 0.0112(9)
C19 0.0293(12) 0.0302(12) 0.0293(12) 0.0006(9) 0.0015(9) 0.0066(10)
C20 0.0291(13) 0.0426(14) 0.0299(12) -0.0007(10) -0.0017(10) 0.0105(11)
C21 0.0343(13) 0.0465(15) 0.0271(12) 0.0083(10) 0.0002(10) 0.0177(11)
C22 0.0348(13) 0.0332(12) 0.0322(12) 0.0070(10) 0.0019(10) 0.0143(10)
C23 0.0290(12) 0.0293(12) 0.0261(11) 0.0033(9) 0.0014(9) 0.0099(9)
C24 0.0360(13) 0.0286(12) 0.0291(12) 0.0038(10) 0.0019(10) 0.0101(10)
C25 0.0345(13) 0.0270(12) 0.0306(12) 0.0067(9) -0.0021(10) 0.0098(10)
C26 0.0503(16) 0.0287(12) 0.0342(13) 0.0077(10) 0.0042(11) 0.0117(11)
C27 0.0502(17) 0.0460(16) 0.0450(15) 0.0182(13) 0.0103(13) 0.0102(13)
C28 0.0418(15) 0.0302(13) 0.0589(18) 0.0193(12) -0.0108(13) 0.0012(11)
C29 0.0489(16) 0.0297(13) 0.0482(16) 0.0021(11) -0.0135(13) 0.0093(12)
C30 0.0421(14) 0.0342(13) 0.0352(13) 0.0004(10) -0.0026(11) 0.0134(11)
C31 0.031(3) 0.073(5) 0.064(4) 0.023(4) 0.000(3) 0.021(4)
Cl3 0.0581(10) 0.0752(13) 0.0791(12) 0.0310(10) 0.0329(9) 0.0290(9)
Cl4 0.0529(9) 0.0697(10) 0.0454(8) 0.0135(7) 0.0057(6) 0.0160(7)
Cl5 0.132(3) 0.0452(11) 0.0930(18) -0.0014(11) -0.022(2) 0.0094(16)

loop_
_atom_type_symbol
_atom_type_description
_atom_type_scat_dispersion_real
_atom_type_scat_dispersion_imag
_atom_type_scat_source
C C 0.0033 0.0016 'International Tables Vol C Tables 4.2.6.8 and 6.1.1.4'
H H 0.0000 0.0000 'International Tables Vol C Tables 4.2.6.8 and 6.1.1.4'
N N 0.0061 0.0033 'International Tables Vol C Tables 4.2.6.8 and 6.1.1.4'
O O 0.0106 0.0060 'International Tables Vol C Tables 4.2.6.8 and 6.1.1.4'
Cl Cl 0.1484 0.1585 'International Tables Vol C Tables 4.2.6.8 and 6.1.1.4'

loop_
_geom_angle_atom_site_label_1
_geom_angle_atom_site_label_2
_geom_angle_atom_site_label_3
_geom_angle
C1 N1 C5 128.57(18)
C1 N1 H1A 115.7
C5 N1 H1A 115.7
C4 N2 C18 128.97(19)
C4 N2 H2A 115.5
C18 N2 H2A 115.5
N1 C1 C4 129.2(2)
N1 C1 C2 138.7(2)
C4 C1 C2 92.04(18)
O1 C2 C1 138.0(2)
O1 C2 C3 134.1(2)
C1 C2 C3 87.74(17)
O2 C3 C4 138.4(2)
O2 C3 C2 133.7(2)
C4 C3 C2 87.90(17)
N2 C4 C1 128.8(2)
N2 C4 C3 139.1(2)
C1 C4 C3 92.07(18)
C6 C5 N1 121.3(2)
C6 C5 C10 119.5(2)
N1 C5 C10 119.17(19)
C7 C6 C5 120.2(2)
C7 C6 H6A 119.9
C5 C6 H6A 119.9
C8 C7 C6 120.4(2)
C8 C7 H7A 119.8
C6 C7 H7A 119.8
C7 C8 C9 120.7(2)
C7 C8 Cl1 119.34(17)
C9 C8 Cl1 119.99(18)
C8 C9 C10 120.0(2)
C8 C9 H9A 120.0
C10 C9 H9A 120.0
C9 C10 C5 119.1(2)
C9 C10 C11 119.4(2)
C5 C10 C11 121.36(19)
O3 C11 C12 119.0(2)
O3 C11 C10 119.8(2)
C12 C11 C10 121.15(19)
C13 C12 C17 119.6(2)
C13 C12 C11 122.4(2)
C17 C12 C11 117.6(2)
C12 C13 C14 120.0(2)
C12 C13 H13A 120.0
C14 C13 H13A 120.0
C15 C14 C13 119.6(3)
C15 C14 H14A 120.2
C13 C14 H14A 120.2
C16 C15 C14 120.7(2)
C16 C15 H15A 119.7
C14 C15 H15A 119.7
C15 C16 C17 120.3(3)
C15 C16 H16A 119.8
C17 C16 H16A 119.8
C16 C17 C12 119.8(3)
C16 C17 H17A 120.1
C12 C17 H17A 120.1
C19 C18 N2 122.2(2)
C19 C18 C23 119.5(2)
N2 C18 C23 118.28(19)
C20 C19 C18 120.6(2)
C20 C19 H19A 119.7
C18 C19 H19A 119.7
C19 C20 C21 120.0(2)
C19 C20 H20A 120.0
C21 C20 H20A 120.0
C22 C21 C20 120.7(2)
C22 C21 Cl2 119.50(19)
C20 C21 Cl2 119.83(19)
C21 C22 C23 120.6(2)
C21 C22 H22A 119.7
C23 C22 H22A 119.7
C22 C23 C18 118.6(2)
C22 C23 C24 119.1(2)
C18 C23 C24 122.32(19)
O4 C24 C25 119.0(2)
O4 C24 C23 121.0(2)
C25 C24 C23 120.02(19)
C30 C25 C26 119.5(2)
C30 C25 C24 118.6(2)
C26 C25 C24 121.8(2)
C27 C26 C25 119.3(2)
C27 C26 H26A 120.3
C25 C26 H26A 120.3
C28 C27 C26 120.7(3)
C28 C27 H27A 119.6
C26 C27 H27A 119.6
C29 C28 C27 119.8(2)
C29 C28 H28A 120.1
C27 C28 H28A 120.1
C28 C29 C30 120.2(2)
C28 C29 H29A 119.9
C30 C29 H29A 119.9
C29 C30 C25 120.5(3)
C29 C30 H30A 119.8
C25 C30 H30A 119.8
Cl5 C31 Cl4 109.0(4)
Cl5 C31 Cl3 111.1(4)
Cl4 C31 Cl3 107.9(4)
Cl5 C31 H31A 109.6
Cl4 C31 H31A 109.6
Cl3 C31 H31A 109.6

loop_
_geom_bond_atom_site_label_1
_geom_bond_atom_site_label_2
_geom_bond_distance
Cl1 C8 1.743(2)
Cl2 C21 1.743(2)
O1 C2 1.210(3)
O2 C3 1.212(3)
O3 C11 1.234(3)
O4 C24 1.229(3)
N1 C1 1.350(3)
N1 C5 1.404(3)
N1 H1A 0.8800
N2 C4 1.347(3)
N2 C18 1.401(3)
N2 H2A 0.8800
C1 C4 1.401(3)
C1 C2 1.483(3)
C2 C3 1.511(3)
C3 C4 1.481(3)
C5 C6 1.392(3)
C5 C10 1.412(3)
C6 C7 1.383(3)
C6 H6A 0.9500
C7 C8 1.378(3)
C7 H7A 0.9500
C8 C9 1.380(3)
C9 C10 1.402(3)
C9 H9A 0.9500
C10 C11 1.491(3)
C11 C12 1.487(3)
C12 C13 1.388(3)
C12 C17 1.399(3)
C13 C14 1.394(3)
C13 H13A 0.9500
C14 C15 1.382(4)
C14 H14A 0.9500
C15 C16 1.373(4)
C15 H15A 0.9500
C16 C17 1.383(4)
C16 H16A 0.9500
C17 H17A 0.9500
C18 C19 1.394(3)
C18 C23 1.414(3)
C19 C20 1.379(3)
C19 H19A 0.9500
C20 C21 1.380(4)
C20 H20A 0.9500
C21 C22 1.375(3)
C22 C23 1.402(3)
C22 H22A 0.9500
C23 C24 1.493(3)
C24 C25 1.486(3)
C25 C30 1.387(3)
C25 C26 1.393(3)
C26 C27 1.388(4)
C26 H26A 0.9500
C27 C28 1.381(4)
C27 H27A 0.9500
C28 C29 1.375(4)
C28 H28A 0.9500
C29 C30 1.381(4)
C29 H29A 0.9500
C30 H30A 0.9500
C31 Cl5 1.734(8)
C31 Cl4 1.759(8)
C31 Cl3 1.761(7)
C31 H31A 1.0000

loop_
_geom_hbond_atom_site_label_D
_geom_hbond_atom_site_label_H
_geom_hbond_atom_site_label_A
_geom_hbond_distance_DH
_geom_hbond_distance_HA
_geom_hbond_distance_DA
_geom_hbond_angle_DHA
N1 H1A O3 0.88 1.94 2.645(2) 135.8
N2 H2A O4 0.88 1.91 2.625(2) 136.6
C31 H31A O1 1.00 2.74 3.298(8) 115.5

loop_
_geom_torsion_atom_site_label_1
_geom_torsion_atom_site_label_2
_geom_torsion_atom_site_label_3
_geom_torsion_atom_site_label_4
_geom_torsion
C5 N1 C1 C4 179.2(2)
C5 N1 C1 C2 -3.8(4)
N1 C1 C2 O1 -7.0(5)
C4 C1 C2 O1 170.7(3)
N1 C1 C2 C3 178.5(3)
C4 C1 C2 C3 -3.79(17)
O1 C2 C3 O2 8.0(5)
C1 C2 C3 O2 -177.1(3)
O1 C2 C3 C4 -171.3(3)
C1 C2 C3 C4 3.58(16)
C18 N2 C4 C1 177.7(2)
C18 N2 C4 C3 2.0(4)
N1 C1 C4 N2 4.8(4)
C2 C1 C4 N2 -173.3(2)
N1 C1 C4 C3 -178.1(2)
C2 C1 C4 C3 3.86(18)
O2 C3 C4 N2 -6.4(5)
C2 C3 C4 N2 172.8(3)
O2 C3 C4 C1 176.9(3)
C2 C3 C4 C1 -3.79(17)
C1 N1 C5 C6 -9.3(3)
C1 N1 C5 C10 170.0(2)
N1 C5 C6 C7 179.3(2)
C10 C5 C6 C7 0.0(3)
C5 C6 C7 C8 0.9(3)
C6 C7 C8 C9 -0.9(4)
C6 C7 C8 Cl1 179.40(18)
C7 C8 C9 C10 0.0(3)
Cl1 C8 C9 C10 179.63(17)
C8 C9 C10 C5 1.0(3)
C8 C9 C10 C11 178.1(2)
C6 C5 C10 C9 -1.0(3)
N1 C5 C10 C9 179.71(19)
C6 C5 C10 C11 -178.1(2)
N1 C5 C10 C11 2.6(3)
C9 C10 C11 O3 -152.4(2)
C5 C10 C11 O3 24.7(3)
C9 C10 C11 C12 28.3(3)
C5 C10 C11 C12 -154.6(2)
O3 C11 C12 C13 -142.8(2)
C10 C11 C12 C13 36.5(3)
O3 C11 C12 C17 29.6(3)
C10 C11 C12 C17 -151.1(2)
C17 C12 C13 C14 -0.6(3)
C11 C12 C13 C14 171.7(2)
C12 C13 C14 C15 0.8(4)
C13 C14 C15 C16 0.1(4)
C14 C15 C16 C17 -1.2(4)
C15 C16 C17 C12 1.3(4)
C13 C12 C17 C16 -0.5(3)
C11 C12 C17 C16 -173.1(2)
C4 N2 C18 C19 3.1(4)
C4 N2 C18 C23 -177.1(2)
N2 C18 C19 C20 -177.7(2)
C23 C18 C19 C20 2.5(3)
C18 C19 C20 C21 -0.1(4)
C19 C20 C21 C22 -2.0(4)
C19 C20 C21 Cl2 179.52(18)
C20 C21 C22 C23 1.6(4)
Cl2 C21 C22 C23 -179.92(18)
C21 C22 C23 C18 0.9(3)
C21 C22 C23 C24 179.1(2)
C19 C18 C23 C22 -2.9(3)
N2 C18 C23 C22 177.4(2)
C19 C18 C23 C24 178.9(2)
N2 C18 C23 C24 -0.8(3)
C22 C23 C24 O4 -160.6(2)
C18 C23 C24 O4 17.6(3)
C22 C23 C24 C25 19.2(3)
C18 C23 C24 C25 -162.6(2)
O4 C24 C25 C30 42.9(3)
C23 C24 C25 C30 -136.9(2)
O4 C24 C25 C26 -132.6(2)
C23 C24 C25 C26 47.6(3)
C30 C25 C26 C27 -1.5(4)
C24 C25 C26 C27 173.9(2)
C25 C26 C27 C28 2.2(4)
C26 C27 C28 C29 -1.3(4)
C27 C28 C29 C30 -0.2(4)
C28 C29 C30 C25 0.9(4)
C26 C25 C30 C29 0.0(4)
C24 C25 C30 C29 -175.6(2)
